data_7006518
loop_
_publ_author_name
'Garc\'ia-Rodr\'iguez, Ra\'ul'
'Miguel, Daniel'

_publ_section_title
;
 Molybdenum carbonyl complexes with pyridylimino acidato ligands.
;
_journal_issue 9
_journal_name_full 'Dalton transactions (Cambridge, England : 2003)'
_journal_page_first 1218
_journal_page_last 1225
_journal_paper_doi 10.1039/b511637f
_journal_year 2006
_chemical_formula_sum 'C22 H21.6 Mo N3 O6.3'
_chemical_formula_weight 524.76
_chemical_name_systematic
;
?
;
_space_group_IT_number 15
_symmetry_cell_setting monoclinic
_symmetry_space_group_name_Hall '-C 2yc'
_symmetry_space_group_name_H-M 'C 1 2/c 1'
_atom_sites_solution_hydrogens geom
_atom_sites_solution_primary direct
_atom_sites_solution_secondary difmap
_audit_creation_method SHELXL-97
_cell_angle_alpha 90.00
_cell_angle_beta 90.260(6)
_cell_angle_gamma 90.00
_cell_formula_units_Z 8
_cell_length_a 15.710(6)
_cell_length_b 6.746(3)
_cell_length_c 43.915(17)
_cell_measurement_temperature 293(2)
_cell_volume 4654(3)
_computing_cell_refinement 'Bruker SMART'
_computing_data_collection 'Bruker SMART'
_computing_data_reduction 'Bruker SHELXTL'
_computing_molecular_graphics 'Bruker SHELXTL'
_computing_publication_material 'Bruker SHELXTL'
_computing_structure_refinement 'SHELXL-97 (Sheldrick, 1997)'
_computing_structure_solution 'SHELXS-97 (Sheldrick, 1990)'
_diffrn_ambient_temperature 293(2)
_diffrn_measured_fraction_theta_full 0.999
_diffrn_measured_fraction_theta_max 0.999
_diffrn_measurement_device_type 'CCD area detector'
_diffrn_measurement_method 'phi and omega scans'
_diffrn_radiation_monochromator graphite
_diffrn_radiation_source 'fine-focus sealed tube'
_diffrn_radiation_type MoK\a
_diffrn_radiation_wavelength 0.71073
_diffrn_reflns_av_R_equivalents 0.0505
_diffrn_reflns_av_sigmaI/netI 0.0425
_diffrn_reflns_limit_h_max 17
_diffrn_reflns_limit_h_min -17
_diffrn_reflns_limit_k_max 7
_diffrn_reflns_limit_k_min -6
_diffrn_reflns_limit_l_max 47
_diffrn_reflns_limit_l_min -48
_diffrn_reflns_number 9975
_diffrn_reflns_theta_full 23.26
_diffrn_reflns_theta_max 23.26
_diffrn_reflns_theta_min 0.93
_exptl_absorpt_coefficient_mu 0.607
_exptl_absorpt_correction_T_max 1.00000
_exptl_absorpt_correction_T_min 0.526901
_exptl_absorpt_correction_type SADABS
_exptl_crystal_colour DARK_PURPLE
_exptl_crystal_density_diffrn 1.498
_exptl_crystal_density_method 'not measured'
_exptl_crystal_description BLOCK
_exptl_crystal_F_000 2136
_exptl_crystal_size_max 0.36
_exptl_crystal_size_mid 0.19
_exptl_crystal_size_min 0.09
_refine_diff_density_max 0.661
_refine_diff_density_min -1.316
_refine_diff_density_rms 0.116
_refine_ls_extinction_coef 0.0029(3)
_refine_ls_extinction_expression Fc^*^=kFc[1+0.001xFc^2^\l^3^/sin(2\q)]^-1/4^
_refine_ls_extinction_method SHELXL
_refine_ls_goodness_of_fit_ref 1.430
_refine_ls_hydrogen_treatment mixed
_refine_ls_matrix_type full
_refine_ls_number_parameters 298
_refine_ls_number_reflns 3357
_refine_ls_number_restraints 0
_refine_ls_restrained_S_all 1.430
_refine_ls_R_factor_all 0.0890
_refine_ls_R_factor_gt 0.0808
_refine_ls_shift/su_max 0.001
_refine_ls_shift/su_mean 0.000
_refine_ls_structure_factor_coef Fsqd
_refine_ls_weighting_details 'calc w=1/[\s^2^(Fo^2^)+(0.0501P)^2^+50.3639P] where P=(Fo^2^+2Fc^2^)/3'
_refine_ls_weighting_scheme calc
_refine_ls_wR_factor_gt 0.1791
_refine_ls_wR_factor_ref 0.1896
_reflns_number_gt 3081
_reflns_number_total 3357
_reflns_threshold_expression >2sigma(I)
_cod_data_source_file b511637f.txt
_cod_data_source_block Compound_5b_(rg89am)
_cod_depositor_comments
;
The following automatic conversions were performed:
'_symmetry_cell_setting' value 'Monoclinic' changed to 'monoclinic'
according to '/home/saulius/struct/CIF-dictionaries/cif_core.dic'
dictionary named 'cif_core.dic' version 2.4.1 from 2010-06-29.

Automatic conversion script
Id: cif_fix_enum 1527 2010-12-29 10:47:43Z saulius 
;
_cod_original_sg_symbol_H-M C2/c
_cod_original_formula_sum 'C22 H21.60 Mo N3 O6.30'
_cod_database_code 7006518

loop_
_symmetry_equiv_pos_as_xyz
'x, y, z'
'-x, y, -z+1/2'
'x+1/2, y+1/2, z'
'-x+1/2, y+1/2, -z+1/2'
'-x, -y, -z'
'x, -y, z-1/2'
'-x+1/2, -y+1/2, -z'
'x+1/2, -y+1/2, z-1/2'

loop_
_atom_site_label
_atom_site_type_symbol
_atom_site_fract_x
_atom_site_fract_y
_atom_site_fract_z
_atom_site_U_iso_or_equiv
_atom_site_adp_type
_atom_site_occupancy
_atom_site_symmetry_multiplicity
_atom_site_calc_flag
_atom_site_refinement_flags
_atom_site_disorder_assembly
_atom_site_disorder_group
Mo1 Mo 0.19328(5) 0.07741(12) 0.924055(17) 0.0379(4) Uani 1 1 d . . .
N1 N 0.0831(5) -0.0500(10) 0.94949(15) 0.0370(17) Uani 1 1 d . . .
N2 N 0.0736(4) 0.1923(11) 0.90219(15) 0.0356(17) Uani 1 1 d . . .
C1 C 0.2081(6) -0.1749(17) 0.8991(2) 0.051(3) Uani 1 1 d . . .
O1 O 0.2297(6) -0.3142(14) 0.8869(2) 0.091(3) Uani 1 1 d . . .
C2 C 0.2791(6) 0.2090(15) 0.8978(2) 0.046(2) Uani 1 1 d . . .
O2 O 0.3284(5) 0.2814(15) 0.8831(2) 0.081(3) Uani 1 1 d . . .
C3 C 0.2864(6) -0.0401(13) 0.9470(2) 0.044(2) Uani 1 1 d . . .
O3 O 0.3409(5) -0.1193(12) 0.9604(2) 0.080(3) Uani 1 1 d . . .
C4 C 0.2023(6) 0.3131(16) 0.9522(2) 0.043(2) Uani 1 1 d . . .
O4 O 0.2165(6) 0.4401(14) 0.9684(2) 0.083(3) Uani 1 1 d . . .
C5 C 0.1449(7) 0.409(3) 0.7979(2) 0.069(3) Uani 1 1 d . . .
O5 O 0.1509(5) 0.5506(17) 0.77932(17) 0.087(3) Uani 1 1 d . . .
O6 O 0.1696(8) 0.2444(18) 0.79289(18) 0.104(4) Uani 1 1 d . . .
C11 C 0.0874(6) -0.1733(14) 0.9729(2) 0.047(2) Uani 1 1 d . . .
H11 H 0.1411 -0.2114 0.9797 0.056 Uiso 1 1 calc R . .
C12 C 0.0167(7) -0.2498(16) 0.9879(2) 0.057(3) Uani 1 1 d . . .
H12 H 0.0231 -0.3308 1.0049 0.068 Uiso 1 1 calc R . .
C13 C -0.0622(7) -0.2027(16) 0.9770(2) 0.058(3) Uani 1 1 d . . .
H13 H -0.1106 -0.2544 0.9862 0.069 Uiso 1 1 calc R . .
C14 C -0.0696(6) -0.0781(18) 0.9523(2) 0.054(3) Uani 1 1 d . . .
H14 H -0.1228 -0.0427 0.9447 0.065 Uiso 1 1 calc R . .
C15 C 0.0038(6) -0.0069(14) 0.93909(19) 0.038(2) Uani 1 1 d . . .
C16 C 0.0026(6) 0.1330(15) 0.9138(2) 0.044(2) Uani 1 1 d . . .
H16 H -0.0489 0.1791 0.9060 0.052 Uiso 1 1 calc R . .
C17 C 0.0690(5) 0.3384(15) 0.87862(19) 0.039(2) Uani 1 1 d . . .
C18 C 0.1095(5) 0.3088(16) 0.85120(19) 0.043(2) Uani 1 1 d . . .
H18 H 0.1402 0.1930 0.8479 0.051 Uiso 1 1 calc R . .
C19 C 0.1045(6) 0.4520(17) 0.8286(2) 0.048(2) Uani 1 1 d . . .
C20 C 0.0632(7) 0.6250(18) 0.8342(2) 0.062(3) Uani 1 1 d . . .
H20 H 0.0619 0.7230 0.8193 0.074 Uiso 1 1 calc R . .
C21 C 0.0231(8) 0.6571(18) 0.8615(3) 0.067(3) Uani 1 1 d . . .
H21 H -0.0055 0.7757 0.8650 0.080 Uiso 1 1 calc R . .
C22 C 0.0254(6) 0.5148(15) 0.8836(2) 0.051(3) Uani 1 1 d . . .
H22 H -0.0023 0.5358 0.9020 0.061 Uiso 1 1 calc R . .
N31 N 0.1867(7) 0.2069(18) 0.7304(2) 0.079(3) Uani 1 1 d . . .
H31A H 0.2385 0.1532 0.7277 0.094 Uiso 1 1 calc R . .
H31B H 0.1832 0.2457 0.7500 0.094 Uiso 1 1 calc R . .
C32 C 0.1233(11) 0.058(3) 0.7248(4) 0.120(6) Uani 1 1 d . . .
H32A H 0.0675 0.1111 0.7296 0.144 Uiso 1 1 calc R . .
H32B H 0.1336 -0.0546 0.7380 0.144 Uiso 1 1 calc R . .
C33 C 0.1240(13) -0.010(4) 0.6922(5) 0.142(9) Uani 1 1 d . . .
H33A H 0.1782 -0.0719 0.6878 0.170 Uiso 1 1 calc R . .
H33B H 0.0794 -0.1068 0.6890 0.170 Uiso 1 1 calc R . .
C34 C 0.1106(12) 0.161(4) 0.6715(4) 0.148(10) Uani 1 1 d . . .
H34A H 0.0539 0.2150 0.6744 0.178 Uiso 1 1 calc R . .
H34B H 0.1154 0.1183 0.6505 0.178 Uiso 1 1 calc R . .
C35 C 0.1768(16) 0.321(3) 0.6782(4) 0.139(8) Uani 1 1 d . . .
H35A H 0.2326 0.2723 0.6725 0.167 Uiso 1 1 calc R . .
H35B H 0.1646 0.4368 0.6658 0.167 Uiso 1 1 calc R . .
C36 C 0.1784(13) 0.380(2) 0.7109(3) 0.111(6) Uani 1 1 d . . .
H36A H 0.2258 0.4693 0.7145 0.134 Uiso 1 1 calc R . .
H36B H 0.1263 0.4502 0.7158 0.134 Uiso 1 1 calc R . .
O90 O 0.0000 0.707(4) 0.7500 0.105(8) Uani 0.60 2 d SPG . .
H90A H 0.0582 0.6300 0.7517 0.126 Uiso 0.60 1 d PR . .

loop_
_atom_site_aniso_label
_atom_site_aniso_U_11
_atom_site_aniso_U_22
_atom_site_aniso_U_33
_atom_site_aniso_U_23
_atom_site_aniso_U_13
_atom_site_aniso_U_12
Mo1 0.0334(5) 0.0397(5) 0.0408(5) 0.0018(4) 0.0048(3) 0.0051(4)
N1 0.048(4) 0.024(4) 0.039(4) 0.000(3) 0.005(3) 0.004(3)
N2 0.036(4) 0.040(4) 0.031(4) -0.001(3) 0.005(3) 0.007(3)
C1 0.044(6) 0.056(7) 0.052(6) -0.020(5) 0.012(4) 0.004(5)
O1 0.108(7) 0.065(6) 0.100(7) -0.035(5) 0.019(5) 0.011(6)
C2 0.046(6) 0.043(6) 0.050(6) -0.006(5) 0.004(5) 0.010(5)
O2 0.061(5) 0.091(7) 0.091(6) 0.015(5) 0.038(5) -0.003(5)
C3 0.050(6) 0.025(5) 0.056(6) -0.004(4) -0.004(5) 0.004(4)
O3 0.073(5) 0.057(5) 0.110(7) 0.004(5) -0.037(5) 0.015(5)
C4 0.034(5) 0.044(6) 0.051(6) -0.005(5) 0.013(4) 0.005(4)
O4 0.085(6) 0.065(6) 0.099(6) -0.037(5) 0.021(5) -0.006(5)
C5 0.055(7) 0.102(11) 0.049(6) 0.011(8) 0.007(5) 0.002(8)
O5 0.083(6) 0.134(9) 0.045(4) 0.034(5) 0.018(4) 0.014(6)
O6 0.159(10) 0.110(9) 0.044(5) 0.004(5) 0.038(5) 0.036(8)
C11 0.050(6) 0.037(5) 0.054(6) -0.001(5) 0.007(4) 0.001(5)
C12 0.077(8) 0.040(6) 0.052(6) 0.008(5) 0.007(5) -0.012(6)
C13 0.062(7) 0.049(7) 0.062(7) -0.004(5) 0.014(5) -0.024(6)
C14 0.044(5) 0.066(7) 0.053(6) 0.001(6) 0.005(4) -0.013(6)
C15 0.040(5) 0.041(5) 0.034(5) -0.002(4) 0.005(4) -0.005(4)
C16 0.032(5) 0.057(7) 0.042(5) 0.003(4) 0.005(4) 0.004(4)
C17 0.023(4) 0.055(6) 0.039(5) 0.007(4) 0.004(3) 0.005(4)
C18 0.034(5) 0.055(6) 0.040(5) -0.002(5) 0.002(4) 0.008(5)
C19 0.043(5) 0.061(7) 0.040(5) 0.011(5) 0.002(4) -0.002(5)
C20 0.060(7) 0.069(8) 0.057(6) 0.032(6) 0.007(5) 0.007(6)
C21 0.078(8) 0.057(7) 0.066(7) 0.012(6) 0.023(6) 0.031(6)
C22 0.048(6) 0.053(7) 0.051(6) 0.004(5) 0.022(4) 0.012(5)
N31 0.084(7) 0.098(9) 0.053(6) -0.013(6) 0.013(5) -0.009(7)
C32 0.105(12) 0.147(17) 0.107(12) 0.002(12) 0.014(9) -0.043(13)
C33 0.109(14) 0.18(2) 0.136(16) -0.062(16) -0.036(13) -0.035(14)
C34 0.105(13) 0.23(3) 0.106(14) -0.060(17) -0.045(11) 0.073(17)
C35 0.22(2) 0.124(16) 0.070(10) -0.001(11) 0.000(13) 0.024(18)
C36 0.175(17) 0.077(11) 0.082(10) -0.008(9) 0.022(10) 0.002(11)
O90 0.088(16) 0.103(19) 0.126(19) 0.000 -0.044(14) 0.000

loop_
_atom_type_symbol
_atom_type_description
_atom_type_scat_dispersion_real
_atom_type_scat_dispersion_imag
_atom_type_scat_source
C C 0.0033 0.0016 'International Tables Vol C Tables 4.2.6.8 and 6.1.1.4'
H H 0.0000 0.0000 'International Tables Vol C Tables 4.2.6.8 and 6.1.1.4'
N N 0.0061 0.0033 'International Tables Vol C Tables 4.2.6.8 and 6.1.1.4'
O O 0.0106 0.0060 'International Tables Vol C Tables 4.2.6.8 and 6.1.1.4'
Mo Mo -1.6832 0.6857 'International Tables Vol C Tables 4.2.6.8 and 6.1.1.4'

loop_
_geom_angle_atom_site_label_1
_geom_angle_atom_site_label_2
_geom_angle_atom_site_label_3
_geom_angle
_geom_angle_site_symmetry_1
_geom_angle_site_symmetry_3
_geom_angle_publ_flag
C3 Mo1 C2 88.4(4) . . ?
C3 Mo1 C4 87.3(4) . . ?
C2 Mo1 C4 87.5(4) . . ?
C3 Mo1 C1 81.4(4) . . ?
C2 Mo1 C1 89.0(4) . . ?
C4 Mo1 C1 168.3(4) . . ?
C3 Mo1 N1 99.6(3) . . ?
C2 Mo1 N1 172.0(3) . . ?
C4 Mo1 N1 92.9(3) . . ?
C1 Mo1 N1 92.1(3) . . ?
C3 Mo1 N2 172.0(3) . . ?
C2 Mo1 N2 99.6(3) . . ?
C4 Mo1 N2 92.6(3) . . ?
C1 Mo1 N2 99.0(3) . . ?
N1 Mo1 N2 72.4(3) . . ?
C11 N1 C15 116.1(8) . . ?
C11 N1 Mo1 126.3(6) . . ?
C15 N1 Mo1 117.5(5) . . ?
C16 N2 C17 117.2(7) . . ?
C16 N2 Mo1 116.6(6) . . ?
C17 N2 Mo1 125.9(5) . . ?
O1 C1 Mo1 168.8(10) . . ?
O2 C2 Mo1 179.0(10) . . ?
O3 C3 Mo1 176.8(8) . . ?
O4 C4 Mo1 172.4(9) . . ?
O6 C5 O5 124.1(12) . . ?
O6 C5 C19 118.5(12) . . ?
O5 C5 C19 117.4(14) . . ?
N1 C11 C12 124.2(10) . . ?
C13 C12 C11 118.2(10) . . ?
C12 C13 C14 119.5(9) . . ?
C13 C14 C15 118.5(10) . . ?
N1 C15 C14 123.4(9) . . ?
N1 C15 C16 113.8(7) . . ?
C14 C15 C16 122.6(9) . . ?
N2 C16 C15 119.5(8) . . ?
C18 C17 C22 119.4(9) . . ?
C18 C17 N2 120.6(8) . . ?
C22 C17 N2 119.9(8) . . ?
C17 C18 C19 119.9(9) . . ?
C20 C19 C18 119.7(9) . . ?
C20 C19 C5 121.7(10) . . ?
C18 C19 C5 118.6(11) . . ?
C19 C20 C21 120.9(10) . . ?
C22 C21 C20 119.9(10) . . ?
C21 C22 C17 120.1(9) . . ?
C32 N31 C36 113.6(13) . . ?
N31 C32 C33 111.6(14) . . ?
C34 C33 C32 110.2(19) . . ?
C33 C34 C35 109.7(14) . . ?
C36 C35 C34 112.4(17) . . ?
N31 C36 C35 110.7(14) . . ?

loop_
_geom_bond_atom_site_label_1
_geom_bond_atom_site_label_2
_geom_bond_distance
_geom_bond_site_symmetry_2
_geom_bond_publ_flag
Mo1 C3 1.943(10) . ?
Mo1 C2 1.988(11) . ?
Mo1 C4 2.017(11) . ?
Mo1 C1 2.038(10) . ?
Mo1 N1 2.236(7) . ?
Mo1 N2 2.245(7) . ?
N1 C11 1.323(12) . ?
N1 C15 1.357(11) . ?
N2 C16 1.292(11) . ?
N2 C17 1.431(11) . ?
C1 O1 1.135(12) . ?
C2 O2 1.122(12) . ?
C3 O3 1.167(11) . ?
C4 O4 1.136(12) . ?
C5 O6 1.195(17) . ?
C5 O5 1.261(16) . ?
C5 C19 1.521(15) . ?
C11 C12 1.395(14) . ?
C12 C13 1.363(15) . ?
C13 C14 1.377(15) . ?
C14 C15 1.379(13) . ?
C15 C16 1.458(13) . ?
C17 C18 1.379(12) . ?
C17 C22 1.391(13) . ?
C18 C19 1.387(14) . ?
C19 C20 1.358(16) . ?
C20 C21 1.377(15) . ?
C21 C22 1.366(15) . ?
N31 C32 1.435(19) . ?
N31 C36 1.456(19) . ?
C32 C33 1.50(2) . ?
C33 C34 1.48(3) . ?
C34 C35 1.53(3) . ?
C35 C36 1.49(2) . ?
